data_2103652
loop_
_publ_author_name
'Righi, Lara'
'Calestani, Gianluca'
'Gemmi, Mauro'
'Migliori, Andrea'
'Bettinelli, Marco'

_publ_section_title
;
 Neutron diffraction study of \f-Bi~8~Pb~5~O~17~: structure refinement
 and analysis of cationic ordering
;
_journal_issue 3
_journal_name_full 'Acta Crystallographica Section B'
_journal_page_first 237
_journal_page_last 243
_journal_paper_doi 10.1107/S0108768101001628
_journal_volume 57
_journal_year 2001
_chemical_formula_moiety 'O17 Pb5 Bi8'
_chemical_formula_structural 'Bi9.85 Pb6.16 O21'
_chemical_formula_weight 2979.83
_chemical_name_systematic ' bismuth lead oxide'
_space_group_IT_number 2
_symmetry_cell_setting triclinic
_symmetry_space_group_name_Hall '-P 1'
_symmetry_space_group_name_H-M 'P -1'
_cell_angle_alpha 97.1900(13)
_cell_angle_beta 118.4728(11)
_cell_angle_gamma 80.6428(13)
_cell_formula_units_Z 2
_cell_length_a 7.45067(12)
_cell_length_b 14.1768(2)
_cell_length_c 7.21007(12)
_cell_measurement_temperature 295
_cell_volume 659.553(19)
_computing_molecular_graphics Cerius2
_computing_structure_refinement GSAS
_diffrn_ambient_temperature 295
_diffrn_measurement_device_type 'D2B high-res. diffractometer'
_diffrn_radiation_monochromator 'Ge[335] composite crystals'
_diffrn_radiation_probe neutron
_diffrn_radiation_type neutron
_diffrn_radiation_wavelength 1.594
_refine_ls_goodness_of_fit_all 1.38
_refine_ls_matrix_type 'full matrix'
_refine_ls_number_constraints 2
_refine_ls_number_parameters 82
_cod_data_source_file lc0030.cif
_cod_data_source_block phi
_cod_original_cell_volume 659.550(10)
_cod_database_code 2103652

loop_
_symmetry_equiv_pos_site_id
_symmetry_equiv_pos_as_xyz
1 x,y,z
2 -x,-y,-z

loop_
_atom_site_label
_atom_site_fract_x
_atom_site_fract_y
_atom_site_fract_z
_atom_site_U_iso_or_equiv
_atom_site_occupancy
Bi1 .2277(9) .0276(4) .2937(9) .0081(13) 1.0
Bi2 .0586(9) .1900(4) .7163(8) .0117(13) .54(6)
Pb2 .0586(9) .1900(4) .7163(8) .0117(13) .46(6)
Pb3 .2143(8) .5560(4) .2380(8) .0076(11) 1.0
Bi4 .4825(9) .3249(4) .2355(10) .0101(13) 1.0
Bi5 .6857(8) .0719(4) .1979(8) .0068(12) 1.0
Bi6 .7577(9) .5449(4) .2723(9) .0108(12) 1.0
Pb7 .9851(8) .2928(4) .2585(8) .0142(12) 1.0
Bi8 .5309(9) .2039(4) .7298(9) .0121(15) .37(10)
Pb8 .5309(9) .2039(4) .7298(9) .0121(15) .63(10)
O1 .9645(12) .9773(6) .2761(14) .0123(17) 1.0
O2 .2618(13) .1207(6) .5961(14) .0130(18) 1.0
O3 .4035(13) .2125(6) .9856(14) .0158(19) 1.0
O4 .0546(12) .4699(6) .3355(13) .0079(17) 1.0
O5 .5 .5 .5 .037(4) 1.0
O6 .5995(13) .0847(6) .5069(13) .0144(19) 1.0
O7 .6794(13) .3742(6) .1417(14) .016(2) 1.0
O8 .2371(14) .4270(6) .0293(14) .0134(19) 1.0
O9 .2513(14) .8979(7) .0556(16) .023(2) 1.0
O10 .8279(13) .1912(6) .3603(14) .016(2) 1.0
O11 .0811(15) .3257(7) .5939(15) .022(2) 1.0

loop_
_atom_type_symbol
_atom_type_description
Bi Bi
Pb Pb
O O

loop_
_geom_angle_atom_site_label_1
_geom_angle_atom_site_label_2
_geom_angle_atom_site_label_3
_geom_angle_site_symmetry_1
_geom_angle_site_symmetry_3
_geom_angle
_geom_angle_publ_flag
O6 Bi1 O9 2_656 1_545 76.5(4) no
O2 Bi1 O9 . 1_545 163.4(4) no
O2 Bi1 O6 . 2_656 87.0(4) no
O1 Bi1 O9 1_445 1_545 90.3(4) no
O1 Bi1 O6 1_445 2_656 86.0(4) no
O1 Bi1 O2 1_445 . 88.8(4) no
O10 Bi2 O11 1_455 . 72.6(4) no
O3 Bi2 O11 . . 83.3(4) no
O3 Bi2 O10 . 1_455 146.3(4) no
O2 Bi2 O11 . . 85.5(4) no
O2 Bi2 O10 . 1_455 81.7(4) no
O2 Bi2 O3 . . 73.1(4) no
O1 Bi2 O11 2_666 . 158.4(4) no
O1 Bi2 O10 2_666 1_455 91.6(4) no
O1 Bi2 O3 2_666 . 104.2(4) no
O1 Bi2 O2 2_666 . 77.6(3) no
O10 Pb2 O11 1_455 . 72.6(4) no
O3 Pb2 O11 . . 83.3(4) no
O3 Pb2 O10 . 1_455 146.3(4) no
O2 Pb2 O11 . . 85.5(4) no
O2 Pb2 O10 . 1_455 81.7(4) no
O2 Pb2 O3 . . 73.1(4) no
O1 Pb2 O11 2_666 . 158.4(4) no
O1 Pb2 O10 2_666 1_455 91.6(4) no
O1 Pb2 O3 2_666 . 104.2(4) no
O1 Pb2 O2 2_666 . 77.6(3) no
O5 Pb3 O8 . . 90.3(3) no
O4 Pb3 O8 . . 86.4(4) no
O4 Pb3 O5 . . 87.5(3) no
O7 Bi4 O8 . . 87.8(4) no
O3 Bi4 O8 1_554 . 92.1(4) no
O3 Bi4 O7 1_554 . 91.4(4) no
O9 Bi5 O10 2_665 . 86.6(4) no
O6 Bi5 O10 . . 81.1(4) no
O6 Bi5 O9 . 2_665 164.9(5) no
O1 Bi5 O10 1_545 . 95.6(4) no
O1 Bi5 O9 1_545 2_665 80.7(4) no
O1 Bi5 O6 1_545 . 108.9(4) no
O8 Bi6 O11 2_665 2_666 84.9(4) no
O7 Bi6 O11 . 2_666 163.0(4) no
O7 Bi6 O8 . 2_665 91.9(4) no
O4 Bi6 O11 2_666 2_666 74.2(3) no
O4 Bi6 O8 2_666 2_665 148.9(4) no
O4 Bi6 O7 2_666 . 101.36(3) no
O4 Bi6 O11 1_655 2_666 85.8(4) no
O4 Bi6 O8 1_655 2_665 80.8(4) no
O4 Bi6 O7 1_655 . 77.2(4) no
O4 Bi6 O4 1_655 2_666 75.0(4) no
O10 Pb7 O11 . 1_655 73.1(4) no
O7 Pb7 O11 . 1_655 96.6(4) no
O7 Pb7 O10 . . 81.5(4) no
O4 Pb7 O11 1_655 1_655 73.09(4) no
O4 Pb7 O10 1_655 . 136.1(4) no
O4 Pb7 O7 1_655 . 75.5(4) no
O6 Pb8 O9 . 2_666 77.0(4) no
O3 Pb8 O9 . 2_666 79.1(4) no
O3 Pb8 O6 . . 136.6(4) no
O2 Pb8 O9 . 2_666 97.3(4) no
O2 Pb8 O6 . . 76.45(3) no
O2 Pb8 O3 . . 71.29(4) no
O6 Bi8 O9 . 2_666 77.0(4) no
O3 Bi8 O9 . 2_666 79.1(4) no
O3 Bi8 O6 . . 136.6(4) no
O2 Bi8 O9 . 2_666 97.3(4) no
O2 Bi8 O6 . . 76.45(3) no
O2 Bi8 O3 . . 71.29(4) no

loop_
_geom_bond_atom_site_label_1
_geom_bond_atom_site_label_2
_geom_bond_site_symmetry_2
_geom_bond_distance
_geom_bond_publ_flag
Bi1 O1 1_445 2.137(10) yes
Bi1 O2 . 2.328(10) yes
Bi1 O6 . 2.655(10) yes
Bi1 O6 2_656 2.098(10) yes
Bi1 O9 1_545 2.399(12) yes
Bi2 O1 2_666 2.414(11) yes
Bi2 O2 . 2.136(10) yes
Bi2 O3 . 2.415(10) yes
Bi2 O10 1_455 2.311(10) yes
Bi2 O11 . 2.277(11) yes
Pb2 O1 2_666 2.414(11) yes
Pb2 O2 . 2.136(10) yes
Pb2 O3 . 2.415(10) yes
Pb2 O10 1_455 2.311(10) yes
Pb2 O11 . 2.277(11) yes
Pb3 O4 . 2.209(10) yes
Pb3 O5 . 2.173(5) yes
Pb3 O8 . 2.256(11) yes
Bi4 O3 1_554 2.169(10) yes
Bi4 O7 . 2.120(10) yes
Bi4 O8 . 2.176(11) yes
Bi4 O10 . 2.767(10) yes
Bi5 O1 1_545 2.145(9) yes
Bi5 O3 1_554 2.659(10) yes
Bi5 O6 . 2.576(10) yes
Bi5 O9 2_665 2.196(10) yes
Bi5 O10 . 2.064(11) yes
Bi6 O4 1_655 2.151(10) yes
Bi6 O4 2_666 2.505(10) yes
Bi6 O7 . 2.539(11) yes
Bi6 O8 2_665 2.278(11) yes
Bi6 O11 2_666 2.215(12) yes
Pb7 O4 1_655 2.586(11) yes
Pb7 O7 . 2.188(10) yes
Pb7 O10 . 2.369(10) yes
Pb7 O11 1_655 2.181(10) yes
Pb8 O2 . 2.233(10) yes
Pb8 O3 . 2.428(10) yes
Pb8 O6 . 2.350(11) yes
Pb8 O9 2_666 2.125(11) yes
Bi8 O2 . 2.233(10) yes
Bi8 O3 . 2.428(10) yes
Bi8 O6 . 2.350(11) yes
Bi8 O9 2_666 2.125(11) yes
